data_2207303
loop_
_publ_author_name
'Wardell, James L.'
'Skakle, Janet M. S.'
'Low, John N.'
'Glidewell, Christopher'

_publ_section_title
;
 A hydrogen-bonded chain of rings in
 (<i>E</i>)-3-(4-nitrophenylaminocarbonyl)prop-2-enoic acid
;
_journal_coeditor_code LH6526
_journal_issue 11
_journal_name_full 'Acta Crystallographica Section E'
_journal_page_first o3849
_journal_page_last o3851
_journal_paper_doi 10.1107/S160053680503374X
_journal_volume 61
_journal_year 2005
_chemical_formula_iupac 'C10 H8 N2 O5'
_chemical_formula_moiety 'C10 H8 N2 O5'
_chemical_formula_sum 'C10 H8 N2 O5'
_chemical_formula_weight 236.18
_chemical_name_systematic
;
(E)-3-(4-nitrophenylaminocarbonyl)propen-2-oic acid
;
_space_group_IT_number 14
_symmetry_cell_setting monoclinic
_symmetry_space_group_name_Hall '-P 2ybc'
_symmetry_space_group_name_H-M 'P 1 21/c 1'
_atom_sites_solution_hydrogens geom
_atom_sites_solution_primary direct
_atom_sites_solution_secondary difmap
_cell_angle_alpha 90.00
_cell_angle_beta 114.388(2)
_cell_angle_gamma 90.00
_cell_formula_units_Z 4
_cell_length_a 9.6052(7)
_cell_length_b 12.8416(10)
_cell_length_c 9.0921(7)
_cell_measurement_reflns_used 2702
_cell_measurement_temperature 291(2)
_cell_measurement_theta_max 29.00
_cell_measurement_theta_min 2.82
_cell_volume 1021.41(14)
_computing_cell_refinement SAINT
_computing_data_collection 'SMART (Bruker, 2000)'
_computing_data_reduction 'SAINT (Bruker, 2000)'
_computing_molecular_graphics 'PLATON (Spek, 2003)'
_computing_publication_material 'SHELXL97 and PRPKAPPA (Ferguson, 1999)'
_computing_structure_refinement 'SHELXL97 (Sheldrick, 1997)'
_computing_structure_solution 'SHELXS97 (Sheldrick, 1997)'
_diffrn_ambient_temperature 291(2)
_diffrn_measured_fraction_theta_full 0.994
_diffrn_measured_fraction_theta_max 0.994
_diffrn_measurement_device_type 'Bruker SMART 1000 CCD area-detector'
_diffrn_measurement_method \f--\w
_diffrn_radiation_monochromator graphite
_diffrn_radiation_source 'fine-focus sealed X-ray tube'
_diffrn_radiation_type 'Mo K\a'
_diffrn_radiation_wavelength 0.71073
_diffrn_reflns_av_R_equivalents 0.0415
_diffrn_reflns_av_sigmaI/netI 0.0475
_diffrn_reflns_limit_h_max 13
_diffrn_reflns_limit_h_min -13
_diffrn_reflns_limit_k_max 17
_diffrn_reflns_limit_k_min -17
_diffrn_reflns_limit_l_max 17
_diffrn_reflns_limit_l_min -17
_diffrn_reflns_number 8437
_diffrn_reflns_theta_full 29.00
_diffrn_reflns_theta_max 29.00
_diffrn_reflns_theta_min 2.82
_diffrn_standards_decay_% 0
_exptl_absorpt_coefficient_mu 0.126
_exptl_absorpt_correction_T_max 0.988
_exptl_absorpt_correction_T_min 0.956
_exptl_absorpt_correction_type multi-scan
_exptl_absorpt_process_details '(SADABS; Bruker, 2000)'
_exptl_crystal_colour yellow
_exptl_crystal_density_diffrn 1.536
_exptl_crystal_density_method 'not measured'
_exptl_crystal_description plate
_exptl_crystal_F_000 488
_exptl_crystal_size_max 0.27
_exptl_crystal_size_mid 0.14
_exptl_crystal_size_min 0.10
_refine_diff_density_max 0.155
_refine_diff_density_min -0.226
_refine_ls_extinction_method none
_refine_ls_goodness_of_fit_ref 0.871
_refine_ls_hydrogen_treatment constr
_refine_ls_matrix_type full
_refine_ls_number_parameters 155
_refine_ls_number_reflns 2702
_refine_ls_number_restraints 0
_refine_ls_restrained_S_all 0.871
_refine_ls_R_factor_all 0.1095
_refine_ls_R_factor_gt 0.0464
_refine_ls_shift/su_max 0.000
_refine_ls_shift/su_mean 0.000
_refine_ls_structure_factor_coef Fsqd
_refine_ls_weighting_details 'w = 1/[\s^2^(Fo^2^)+(0.0597P)^2^] where P = (Fo^2^+2Fc^2^)/3'
_refine_ls_weighting_scheme calc
_refine_ls_wR_factor_gt 0.1014
_refine_ls_wR_factor_ref 0.1164
_reflns_number_gt 1379
_reflns_number_total 2702
_reflns_threshold_expression I>2\s(I)
_cod_data_source_file lh6526.cif
_cod_data_source_block I
_cod_original_cell_volume 1021.41(13)
_cod_original_sg_symbol_H-M 'P 21/c'
_cod_database_code 2207303
_cod_database_fobs_code 2207303

loop_
_symmetry_equiv_pos_as_xyz
'x, y, z'
'x, -y+1/2, z+1/2'
'-x, -y, -z'
'-x, y-1/2, -z-1/2'

loop_
_atom_site_label
_atom_site_fract_x
_atom_site_fract_y
_atom_site_fract_z
_atom_site_U_iso_or_equiv
_atom_site_adp_type
_atom_site_calc_flag
_atom_site_refinement_flags
_atom_site_occupancy
_atom_site_type_symbol
O1 0.72801(13) 0.03077(9) 0.65778(16) 0.0570(4) Uani d . 1 O
O41 1.28952(17) 0.24682(13) 0.4548(2) 0.0831(5) Uani d . 1 O
O42 1.22748(17) 0.40730(12) 0.45950(19) 0.0764(5) Uani d . 1 O
O43 0.54851(15) -0.10562(9) 0.68397(18) 0.0606(4) Uani d . 1 O
O44 0.36370(16) -0.10330(10) 0.7637(2) 0.0779(5) Uani d . 1 O
N1 0.74726(15) 0.20691(11) 0.67282(18) 0.0472(4) Uani d . 1 N
N14 1.21330(18) 0.31419(15) 0.4797(2) 0.0592(4) Uani d . 1 N
C1 0.68626(19) 0.11613(13) 0.6895(2) 0.0452(4) Uani d . 1 C
C2 0.5665(2) 0.12856(14) 0.7505(2) 0.0511(5) Uani d . 1 C
C3 0.47741(19) 0.05686(14) 0.7728(2) 0.0518(5) Uani d . 1 C
C4 0.4612(2) -0.05654(14) 0.7397(2) 0.0513(5) Uani d . 1 C
C11 0.86599(18) 0.22698(13) 0.6247(2) 0.0432(4) Uani d . 1 C
C12 0.9471(2) 0.15067(14) 0.5844(2) 0.0525(5) Uani d . 1 C
C13 1.0627(2) 0.17921(15) 0.5391(2) 0.0535(5) Uani d . 1 C
C14 1.09543(19) 0.28272(14) 0.5340(2) 0.0473(4) Uani d . 1 C
C15 1.01897(19) 0.35913(14) 0.5764(2) 0.0506(5) Uani d . 1 C
C16 0.9034(2) 0.33121(13) 0.6206(2) 0.0490(5) Uani d . 1 C
H1 0.7074 0.2613 0.6951 0.057 Uiso calc R 1 H
H2 0.5513 0.1963 0.7771 0.061 Uiso calc R 1 H
H3 0.4131 0.0827 0.8175 0.062 Uiso calc R 1 H
H12 0.9237 0.0807 0.5879 0.063 Uiso calc R 1 H
H13 1.1176 0.1287 0.5124 0.064 Uiso calc R 1 H
H15 1.0449 0.4288 0.5752 0.061 Uiso calc R 1 H
H16 0.8499 0.3824 0.6480 0.059 Uiso calc R 1 H
H43 0.6074 -0.0641 0.6711 0.091 Uiso calc R 1 H

loop_
_atom_site_aniso_label
_atom_site_aniso_U_11
_atom_site_aniso_U_22
_atom_site_aniso_U_33
_atom_site_aniso_U_12
_atom_site_aniso_U_13
_atom_site_aniso_U_23
O1 0.0632(8) 0.0394(7) 0.0860(10) 0.0039(6) 0.0485(8) 0.0025(6)
O41 0.0746(10) 0.0901(12) 0.1107(13) 0.0030(8) 0.0647(11) -0.0045(9)
O42 0.0798(10) 0.0701(11) 0.0976(12) -0.0170(8) 0.0549(10) 0.0073(8)
O43 0.0678(9) 0.0419(7) 0.0883(10) -0.0045(6) 0.0485(8) -0.0033(7)
O44 0.0809(10) 0.0540(9) 0.1270(14) -0.0141(7) 0.0711(10) 0.0005(8)
N1 0.0492(9) 0.0366(8) 0.0661(10) 0.0007(6) 0.0343(8) 0.0008(7)
N14 0.0509(10) 0.0737(12) 0.0605(11) -0.0059(8) 0.0306(9) -0.0009(9)
C1 0.0464(10) 0.0390(10) 0.0559(11) 0.0013(8) 0.0268(9) 0.0046(8)
C2 0.0551(11) 0.0375(9) 0.0710(13) 0.0022(8) 0.0364(11) 0.0010(9)
C3 0.0532(11) 0.0458(11) 0.0689(13) 0.0022(8) 0.0379(11) 0.0011(9)
C4 0.0511(11) 0.0440(10) 0.0664(13) 0.0000(8) 0.0318(10) 0.0040(9)
C11 0.0434(10) 0.0420(10) 0.0487(11) -0.0006(7) 0.0238(9) 0.0008(8)
C12 0.0559(11) 0.0395(10) 0.0705(13) -0.0012(8) 0.0344(11) -0.0020(9)
C13 0.0524(11) 0.0507(11) 0.0662(13) 0.0033(8) 0.0332(11) -0.0052(9)
C14 0.0431(10) 0.0546(11) 0.0488(11) -0.0034(8) 0.0235(9) 0.0014(9)
C15 0.0543(11) 0.0425(10) 0.0611(12) -0.0047(8) 0.0300(11) 0.0032(9)
C16 0.0551(11) 0.0385(10) 0.0616(12) 0.0023(8) 0.0324(10) 0.0012(8)

loop_
_atom_type_symbol
_atom_type_description
_atom_type_scat_dispersion_real
_atom_type_scat_dispersion_imag
_atom_type_scat_source
C C 0.0033 0.0016 'International Tables Vol C Tables 4.2.6.8 and 6.1.1.4'
H H 0.0000 0.0000 'International Tables Vol C Tables 4.2.6.8 and 6.1.1.4'
N N 0.0061 0.0033 'International Tables Vol C Tables 4.2.6.8 and 6.1.1.4'
O O 0.0106 0.0060 'International Tables Vol C Tables 4.2.6.8 and 6.1.1.4'

loop_
_geom_angle_atom_site_label_1
_geom_angle_atom_site_label_2
_geom_angle_atom_site_label_3
_geom_angle
_geom_angle_publ_flag
C16 C11 C12 119.45(15) no
C16 C11 N1 115.95(14) no
C12 C11 N1 124.60(15) no
C13 C12 C11 119.81(16) no
C13 C12 H12 120.1 no
C11 C12 H12 120.1 no
C14 C13 C12 119.36(16) no
C14 C13 H13 120.3 no
C12 C13 H13 120.3 no
C13 C14 C15 121.78(15) no
C13 C14 N14 119.88(16) no
C15 C14 N14 118.33(16) no
C14 C15 C16 119.06(16) no
C14 C15 H15 120.5 no
C16 C15 H15 120.5 no
C15 C16 C11 120.52(16) no
C15 C16 H16 119.7 no
C11 C16 H16 119.7 no
O41 N14 O42 123.67(16) no
O41 N14 C14 118.40(17) no
O42 N14 C14 117.92(16) no
C1 N1 C11 130.08(14) no
C1 N1 H1 115.0 no
C11 N1 H1 115.0 no
O1 C1 N1 122.92(15) no
O1 C1 C2 123.96(15) no
N1 C1 C2 113.12(15) no
C3 C2 C1 129.25(17) no
C3 C2 H2 115.4 no
C1 C2 H2 115.4 no
C2 C3 C4 132.11(17) no
C2 C3 H3 113.9 no
C4 C3 H3 113.9 no
O44 C4 O43 120.03(17) no
O44 C4 C3 118.49(17) no
O43 C4 C3 121.47(15) no
C4 O43 H43 109.5 no

loop_
_geom_bond_atom_site_label_1
_geom_bond_atom_site_label_2
_geom_bond_distance
_geom_bond_publ_flag
C11 C16 1.391(2) no
C11 C12 1.392(2) no
C11 N1 1.4037(19) no
C12 C13 1.383(2) no
C12 H12 0.93 no
C13 C14 1.371(3) no
C13 H13 0.93 no
C14 C15 1.373(2) no
C14 N14 1.467(2) no
C15 C16 1.375(2) no
C15 H15 0.93 no
C16 H16 0.93 no
N14 O41 1.214(2) no
N14 O42 1.226(2) no
N1 C1 1.341(2) no
N1 H1 0.86 no
C1 O1 1.2413(19) y
C1 C2 1.478(2) y
C2 C3 1.328(2) y
C2 H2 0.93 no
C3 C4 1.482(3) y
C3 H3 0.93 no
C4 O43 1.307(2) y
C4 O44 1.206(2) y
O43 H43 0.82 no

loop_
_geom_hbond_atom_site_label_D
_geom_hbond_atom_site_label_H
_geom_hbond_atom_site_label_A
_geom_hbond_site_symmetry_A
_geom_hbond_distance_DH
_geom_hbond_distance_HA
_geom_hbond_distance_DA
_geom_hbond_angle_DHA
_geom_hbond_publ_flag
O43 H43 O1 . 0.82 1.72 2.537(2) 174 y
C12 H12 O1 . 0.93 2.31 2.899(2) 121 y
N1 H1 O44 4_667 0.86 1.96 2.814(2) 172 y
C16 H16 O44 4_667 0.93 2.50 3.260(2) 139 y

loop_
_geom_torsion_atom_site_label_1
_geom_torsion_atom_site_label_2
_geom_torsion_atom_site_label_3
_geom_torsion_atom_site_label_4
_geom_torsion
_geom_torsion_publ_flag
C16 C11 C12 C13 -0.7(3) no
N1 C11 C12 C13 -179.74(17) no
C11 C12 C13 C14 -0.2(3) no
C12 C13 C14 C15 1.6(3) no
C12 C13 C14 N14 -177.45(17) no
C13 C14 C15 C16 -1.9(3) no
N14 C14 C15 C16 177.11(16) no
C14 C15 C16 C11 0.9(3) no
C12 C11 C16 C15 0.4(3) no
N1 C11 C16 C15 179.46(15) no
C13 C14 N14 O41 -6.8(3) y
C15 C14 N14 O41 174.12(18) no
C13 C14 N14 O42 171.96(18) no
C15 C14 N14 O42 -7.1(3) no
C16 C11 N1 C1 -179.60(17) no
C12 C11 N1 C1 -0.5(3) y
C11 N1 C1 O1 -2.0(3) no
C11 N1 C1 C2 177.37(17) y
O1 C1 C2 C3 -4.6(3) no
N1 C1 C2 C3 175.98(19) y
C1 C2 C3 C4 -2.9(4) no
C2 C3 C4 O44 -175.9(2) no
C2 C3 C4 O43 3.3(3) y

loop_
_cod_related_entry_id
_cod_related_entry_database
_cod_related_entry_code
1 ChemSpider 4532889
